data_4330829
loop_
_publ_author_name
'Johannes Weber'
'Gisbert Grossmann'
'Konstantinos D. Demadis'
'Nikos Daskalakis'
'Erica Brendler'
'Martin Mangstl'
'J\"orn Schmedt auf der G\"unne'

_publ_contact_author_address
;Department f\"ur Chemie
Ludwig-Maximilians-Universit\"at M\"unchen
Butenandtstr. 5-13 (Haus D)
D-81377 M\"unchen
Germany
;
_publ_contact_author_email gunnej@cup.uni-muenchen.de
_publ_contact_author_fax +49-89-2180-77440
_publ_contact_author_name 'J\"orn Schmedt auf der G\"unne'
_publ_contact_author_phone +49-89-2810-77433
_publ_section_title
;
 Linking 31P Magnetic Shielding Tensors to Crystal Structures:
 Experimental and Theoretical Studies on Metal(II)
 Aminotris(methylenephosphonates)
;
_journal_name_full 'Inorganic Chemistry'
_journal_page_first 11466
_journal_page_last 11477
_journal_paper_doi 10.1021/ic301192y
_journal_volume 51
_journal_year 2012
_chemical_formula_moiety 'C3 Ca H19 N O13.50 P3 '
_chemical_formula_sum 'C3 H19 Ca N O13.5 P3'
_chemical_formula_weight 418.18
_chemical_name_systematic
;
Calcium (amino-tris(methylenephosphonate)) hydrate(1/1/4.5)
;
_space_group_IT_number 14
_symmetry_cell_setting monoclinic
_symmetry_space_group_name_Hall '-P 2yn'
_symmetry_space_group_name_H-M 'P 1 21/n 1'
_cell_angle_alpha 90.0
_cell_angle_beta 90.655(1)
_cell_angle_gamma 90.0
_cell_formula_units_Z 4
_cell_length_a 11.3382(5)
_cell_length_b 8.4555(4)
_cell_length_c 15.5254(7)
_cell_measurement_reflns_used 7287
_cell_measurement_temperature 173
_cell_measurement_theta_max 30.00
_cell_measurement_theta_min 1.50
_cell_volume 1488.33(12)
_computing_cell_refinement 'Bruker SAINT'
_computing_data_collection 'Bruker SMART'
_computing_data_reduction 'Bruker SAINT/NRCVAX DATRD2'
_computing_molecular_graphics NRCVAX
_computing_publication_material 'NRCVAX TABLES Jan 94 Version'
_computing_structure_refinement 'NRCVAX LSTSQ'
_computing_structure_solution 'NRCVAX SOLVER'
_diffrn_ambient_temperature 173
_diffrn_measurement_device 'Bruker SMART 1K'
_diffrn_measurement_method 'Omega scans'
_diffrn_radiation_monochromator graphite
_diffrn_radiation_source 'xray tube'
_diffrn_radiation_type 'Molybdenum K\a'
_diffrn_radiation_wavelength 0.71073
_diffrn_reflns_av_R_equivalents 0.025
_diffrn_reflns_limit_h_max 15
_diffrn_reflns_limit_h_min -15
_diffrn_reflns_limit_k_max 11
_diffrn_reflns_limit_k_min 0
_diffrn_reflns_limit_l_max 21
_diffrn_reflns_limit_l_min 0
_diffrn_reflns_number 19990
_diffrn_reflns_theta_max 29.95
_diffrn_reflns_theta_min 0.00
_exptl_absorpt_coefficient_mu 0.81
_exptl_absorpt_correction_T_max 1.0000
_exptl_absorpt_correction_T_min 1.0000
_exptl_absorpt_correction_type none
_exptl_crystal_density_diffrn 1.866
_exptl_crystal_F_000 870.78
_exptl_crystal_size_max 0.25
_exptl_crystal_size_mid 0.20
_exptl_crystal_size_min 0.10
_refine_diff_density_max 6.60
_refine_diff_density_min -5.70
_refine_ls_goodness_of_fit_obs 1.54
_refine_ls_matrix_type full
_refine_ls_number_parameters 199
_refine_ls_number_reflns 4274
_refine_ls_R_factor_all 0.036
_refine_ls_R_factor_obs 0.035
_refine_ls_shift/esd_max 0.001
_refine_ls_structure_factor_coef F
_refine_ls_weighting_details 1/(\s2^(F)+0.0002F2^)
_refine_ls_weighting_scheme calc
_refine_ls_wR_factor_all 0.040
_refine_ls_wR_factor_obs 0.040
_reflns_number_observed 3441
_reflns_number_total 4283
_reflns_observed_criterion 'Inet > 2.5\s(Inet)'
_cod_data_source_file ic301192y_si_002_2.cif
_cod_data_source_block CaAMP_4.5H2O_new_labels_P21n
_cod_original_sg_symbol_H-M 'P 21/n'
_cod_original_formula_sum 'C3 Ca H19 N O13.50 P3 '
_cod_database_code 4330829

loop_
_symmetry_equiv_pos_as_xyz
x,y,z
-x,-y,-z
1/2-x,1/2+y,1/2-z
1/2+x,1/2-y,1/2+z

loop_
_atom_site_aniso_label
_atom_site_aniso_U_11
_atom_site_aniso_U_22
_atom_site_aniso_U_33
_atom_site_aniso_U_12
_atom_site_aniso_U_13
_atom_site_aniso_U_23
_atom_site_aniso_type_symbol
Ca1 0.01196(18) 0.00931(18) 0.01133(18) -0.00032(14) 0.00466(14) -0.00090(13) Ca
P1 0.01265(24) 0.00935(23) 0.01082(22) 0.00112(18) 0.00502(18) 0.00037(17) P
P2 0.01276(25) 0.0131(3) 0.01288(24) -0.00072(19) 0.00277(18) -0.00005(18) P
P3 0.01078(23) 0.00986(23) 0.01057(22) 0.00075(18) 0.00339(17) -0.00011(17) P
N1 0.0115(8) 0.0098(8) 0.0112(7) 0.0000(6) 0.0041(6) 0.0005(6) n
C1 0.0114(9) 0.0143(9) 0.0128(9) -0.0029(7) 0.0039(7) 0.0012(7) C
C2 0.0157(9) 0.0114(9) 0.0118(8) 0.0011(7) 0.0026(7) 0.0010(7) C
C3 0.0130(9) 0.0108(9) 0.0171(9) 0.0020(7) 0.0060(7) -0.0007(7) C
O1 0.0216(8) 0.0126(7) 0.0199(7) 0.0046(6) 0.0096(6) 0.0004(6) O
O2 0.0149(7) 0.0117(7) 0.0141(7) -0.0016(5) 0.0078(5) -0.0014(5) O
O3 0.0177(7) 0.0220(8) 0.0150(7) -0.0051(6) 0.0030(6) -0.0040(6) O
O4 0.0208(8) 0.0146(7) 0.0225(7) -0.0041(6) 0.0089(6) -0.0028(6) O
O5 0.0149(7) 0.0182(8) 0.0152(7) -0.0028(6) 0.0049(6) -0.0025(5) O
O6 0.0191(8) 0.0290(9) 0.0210(8) 0.0060(7) -0.0005(6) 0.0046(6) O
O7 0.0169(7) 0.0111(7) 0.0227(7) 0.0012(6) 0.0046(6) -0.0037(6) O
O8 0.0156(7) 0.0196(7) 0.0104(6) 0.0000(6) 0.0038(5) 0.0011(5) O
O9 0.0154(7) 0.0155(7) 0.0149(7) 0.0039(6) -0.0007(5) -0.0012(5) O
O10 0.0284(9) 0.0494(12) 0.0266(9) 0.0009(8) -0.0075(7) 0.0130(8) O
O11 0.0202(16) 0.0318(19) 0.0262(17) -0.0036(14) 0.0028(13) -0.0011(14) O
O12 0.0193(9) 0.0655(14) 0.0227(9) -0.0077(9) 0.0063(7) -0.0181(9) O
O13 0.0446(12) 0.0395(12) 0.0472(12) 0.0005(9) 0.0069(10) -0.0068(9) O
O14 0.0481(12) 0.0290(10) 0.0276(9) -0.0009(8) -0.0138(8) 0.0052(7) O

loop_
_atom_site_label
_atom_site_type_symbol
_atom_site_fract_x
_atom_site_fract_y
_atom_site_fract_z
_atom_site_U_iso_or_equiv
_atom_site_thermal_displace_type
Ca1 Ca 0.96216(3) 0.65621(4) 0.162759(24) 0.01083(17) Uani
P1 P 0.80290(5) 1.01366(6) 0.24295(3) 0.01090(21) Uani
P2 P 1.23683(5) 0.79883(6) 0.07356(3) 0.01288(22) Uani
P3 P 1.07916(4) 0.27872(6) 0.06649(3) 0.01038(21) Uani
N1 N 0.84123(14) 0.22070(19) 0.10379(10) 0.0108(7) Uani
C1 C 0.75301(17) 1.10877(24) 0.14289(12) 0.0128(8) Uani
C2 C 1.21182(18) 0.69128(23) -0.02765(12) 0.0129(8) Uani
C3 C 0.95612(18) 0.14117(23) 0.08373(13) 0.0136(8) Uani
O1 O 0.86739(13) 0.86513(17) 0.22108(9) 0.0180(7) Uani
O2 O 0.80407(12) 0.49460(16) 0.20091(9) 0.0135(6) Uani
O3 O 0.89199(13) 1.13737(18) 0.28155(9) 0.0182(7) Uani
O4 O 1.28864(13) 0.95863(17) 0.05470(10) 0.0192(7) Uani
O5 O 1.12640(12) 0.80309(17) 0.12627(9) 0.0161(6) Uani
O6 O 1.33432(14) 0.69222(20) 0.11669(10) 0.0230(8) Uani
O7 O 1.04605(12) 0.43273(17) 0.10658(9) 0.0169(7) Uani
O8 O 0.88746(12) 0.72220(17) 0.02695(8) 0.0152(7) Uani
O9 O 1.18358(12) 0.20529(17) 0.12164(9) 0.0153(6) Uani
O10 O 1.05239(16) 0.61315(23) 0.29915(11) 0.0348(9) Uani
O11 O 0.5187(3) 0.9814(4) 0.04443(20) 0.0260(17) Uani
O12 O 0.85651(15) 0.2279(3) 0.43740(11) 0.0358(10) Uani
O13 O 0.49076(18) 0.37464(24) 0.08090(13) 0.0437(11) Uani
O14 O 0.27421(17) 0.46328(21) 0.22547(11) 0.0350(9) Uani
H1 H 0.878 1.179 0.338 0.0282 Uiso
H2 H 1.311 0.616 0.159 0.0330 Uiso
H3 H 1.218 0.112 0.097 0.0253 Uiso
H4 H 0.854 0.307 0.143 0.0208 Uiso
H5 H 0.733 1.027 0.102 0.0228 Uiso
H6 H 0.684 1.173 0.150 0.0228 Uiso
H7 H 1.163 0.600 -0.017 0.0229 Uiso
H8 H 1.287 0.653 -0.046 0.0229 Uiso
H9 H 0.944 0.074 0.035 0.0236 Uiso
H10 H 0.980 0.074 0.131 0.0236 Uiso
H11 H 1.123 0.550 0.298 0.0448 Uiso
H12 H 1.027 0.564 0.352 0.0448 Uiso
H13 H 0.440 0.981 0.022 0.0360 Uiso
H14 H 0.512 1.080 0.014 0.0360 Uiso
H15 H 0.932 0.266 0.458 0.0458 Uiso
H16 H 0.773 0.225 0.448 0.0458 Uiso
H17 H 0.438 0.363 0.033 0.0538 Uiso
H18 H 0.471 0.476 0.105 0.0538 Uiso
H19 H 0.340 0.429 0.192 0.0449 Uiso
H20 H 0.329 0.425 0.268 0.0449 Uiso

loop_
_atom_type_symbol
_atom_type_scat_dispersion_real
_atom_type_scat_dispersion_imag
_atom_type_scat_source
C 0.003 0.002 'International Tables Vol. IV Table 2.2B'
Ca 0.226 0.306 'International Tables Vol. IV Table 2.2B'
H 0.000 0.000 'International Tables Vol. IV Table 2.2B'
N 0.006 0.003 'International Tables Vol. IV Table 2.2B'
O 0.011 0.006 'International Tables Vol. IV Table 2.2B'
P 0.102 0.094 'International Tables Vol. IV Table 2.2B'
